data_7204720
loop_
_publ_author_name
'Nakamura, A.'
'Sato, T.'
'Kuroda, R.'

_publ_section_title
;
 Novel layered structures of the crystals based on
 C-methylcalix[4]resorcinarene formed at high temperatureElectronic
 supplementary information (ESI) available: Structures of compounds 8,
 9, 10 and 12 (4 figures). See
 http://www.rsc.org/suppdata/ce/b3/b307471d/
;
_journal_issue 56
_journal_name_full CrystEngComm
_journal_page_first 318
_journal_paper_doi 10.1039/b307471d
_journal_volume 5
_journal_year 2003
_chemical_formula_sum 'C33 H34 N2 O4.5'
_chemical_formula_weight 530.62
_chemical_name_systematic
;
?
;
_space_group_IT_number 60
_symmetry_cell_setting orthorhombic
_symmetry_space_group_name_Hall '-P 2n 2ab'
_symmetry_space_group_name_H-M 'P b c n'
_atom_sites_solution_hydrogens geom
_atom_sites_solution_primary direct
_atom_sites_solution_secondary difmap
_audit_creation_method SHELXL-97
_cell_angle_alpha 90.00
_cell_angle_beta 90.00
_cell_angle_gamma 90.00
_cell_formula_units_Z 8
_cell_length_a 15.9821(16)
_cell_length_b 14.3963(15)
_cell_length_c 23.765(2)
_cell_measurement_reflns_used 312866
_cell_measurement_temperature 116(2)
_cell_measurement_theta_max 27.91
_cell_measurement_theta_min 1.90
_cell_volume 5467.9(9)
_computing_cell_refinement 'Bruker SMART'
_computing_data_collection 'Bruker SMART'
_computing_data_reduction 'Bruker SMART'
_computing_structure_refinement 'SHELXL-97 (Sheldrick, 1997)'
_computing_structure_solution 'SHELXS-97 (Sheldrick, 1997)'
_diffrn_ambient_temperature 116(2)
_diffrn_measured_fraction_theta_full 0.984
_diffrn_measured_fraction_theta_max 0.984
_diffrn_measurement_device_type 'CCD area detector'
_diffrn_measurement_method '\w scans'
_diffrn_radiation_monochromator graphite
_diffrn_radiation_source 'fine-focus sealed tube'
_diffrn_radiation_type MoK\a
_diffrn_radiation_wavelength 0.71073
_diffrn_reflns_av_R_equivalents 0.0485
_diffrn_reflns_av_sigmaI/netI 0.0484
_diffrn_reflns_limit_h_max 18
_diffrn_reflns_limit_h_min -21
_diffrn_reflns_limit_k_max 18
_diffrn_reflns_limit_k_min -18
_diffrn_reflns_limit_l_max 29
_diffrn_reflns_limit_l_min -31
_diffrn_reflns_number 32866
_diffrn_reflns_theta_full 27.91
_diffrn_reflns_theta_max 27.91
_diffrn_reflns_theta_min 1.90
_exptl_absorpt_coefficient_mu 0.086
_exptl_absorpt_correction_type none
_exptl_crystal_colour brown
_exptl_crystal_density_diffrn 1.289
_exptl_crystal_density_method 'not measured'
_exptl_crystal_description plate
_exptl_crystal_F_000 2256
_exptl_crystal_size_max 0.25
_exptl_crystal_size_mid 0.20
_exptl_crystal_size_min 0.10
_refine_diff_density_max 1.252
_refine_diff_density_min -0.542
_refine_diff_density_rms 0.070
_refine_ls_extinction_method none
_refine_ls_goodness_of_fit_ref 0.977
_refine_ls_hydrogen_treatment mixed
_refine_ls_matrix_type full
_refine_ls_number_parameters 405
_refine_ls_number_reflns 6439
_refine_ls_number_restraints 17
_refine_ls_restrained_S_all 0.979
_refine_ls_R_factor_all 0.0978
_refine_ls_R_factor_gt 0.0686
_refine_ls_shift/su_max 0.011
_refine_ls_shift/su_mean 0.001
_refine_ls_structure_factor_coef Fsqd
_refine_ls_weighting_details 'calc w=1/[\s^2^(Fo^2^)+(0.1048P)^2^+6.8270P] where P=(Fo^2^+2Fc^2^)/3'
_refine_ls_weighting_scheme calc
_refine_ls_wR_factor_gt 0.1871
_refine_ls_wR_factor_ref 0.2052
_reflns_number_gt 4594
_reflns_number_total 6439
_reflns_threshold_expression >2sigma(I)
_cod_data_source_file b307471d.txt
_cod_data_source_block nakamura9
_cod_depositor_comments
;
The following automatic conversions were performed:
'_symmetry_cell_setting' value 'Orthorhombic' changed to 'orthorhombic'
according to '/home/saulius/struct/CIF-dictionaries/cif_core.dic'
dictionary named 'cif_core.dic' version 2.4.1 from 2010-06-29.

Automatic conversion script
Id: cif_fix_enum 1527 2010-12-29 10:47:43Z saulius 
;
_cod_original_cell_volume 5468.0(10)
_cod_original_sg_symbol_H-M Pbcn
_cod_original_formula_sum 'C33 H34 N2 O4.50'
_cod_database_code 7204720

loop_
_symmetry_equiv_pos_as_xyz
'x, y, z'
'-x+1/2, -y+1/2, z+1/2'
'-x, y, -z+1/2'
'x+1/2, -y+1/2, -z'
'-x, -y, -z'
'x-1/2, y-1/2, -z-1/2'
'x, -y, z-1/2'
'-x-1/2, y-1/2, z'

loop_
_atom_site_label
_atom_site_type_symbol
_atom_site_fract_x
_atom_site_fract_y
_atom_site_fract_z
_atom_site_U_iso_or_equiv
_atom_site_adp_type
_atom_site_occupancy
_atom_site_symmetry_multiplicity
_atom_site_calc_flag
_atom_site_refinement_flags
_atom_site_disorder_assembly
_atom_site_disorder_group
C1 C 0.83715(13) 0.14276(16) 0.26446(9) 0.0208(5) Uani 1 1 d . . .
H1 H 0.8730 0.1933 0.2610 0.025 Uiso 1 1 calc R . .
C3 C 0.77173(15) 0.02932(19) 0.32218(10) 0.0284(6) Uani 1 1 d . . .
C4 C 0.73425(18) -0.0076(2) 0.27442(12) 0.0389(7) Uani 1 1 d . . .
H4 H 0.6992 -0.0589 0.2778 0.047 Uiso 1 1 calc R . .
C5 C 0.74837(16) 0.0310(2) 0.22186(11) 0.0345(6) Uani 1 1 d . . .
C6 C 0.80059(14) 0.10770(18) 0.21555(10) 0.0245(5) Uani 1 1 d . . .
C7 C 0.81774(14) 0.15184(18) 0.15850(10) 0.0251(5) Uani 1 1 d . . .
H7 H 0.7711 0.1346 0.1339 0.030 Uiso 1 1 calc R . .
C8 C 0.81899(17) 0.25810(19) 0.16128(11) 0.0313(6) Uani 1 1 d . . .
H8A H 0.8301 0.2828 0.1245 0.047 Uiso 1 1 calc R . .
H8B H 0.8620 0.2779 0.1868 0.047 Uiso 1 1 calc R . .
H8C H 0.7657 0.2802 0.1742 0.047 Uiso 1 1 calc R . .
O9 O 0.75386(11) -0.01407(14) 0.37214(8) 0.0337(5) Uani 1 1 d . . .
H9 H 0.7912 -0.0033 0.3949 0.051 Uiso 1 1 calc R . .
O10 O 0.70709(14) -0.00897(18) 0.17721(8) 0.0501(6) Uani 1 1 d . . .
H10 H 0.7362 -0.0052 0.1489 0.075 Uiso 1 1 calc R . .
C11 C 0.97620(14) 0.14855(16) 0.14120(9) 0.0205(5) Uani 1 1 d . . .
H11 H 0.9805 0.2016 0.1634 0.025 Uiso 1 1 calc R . .
C12 C 0.89684(14) 0.11104(17) 0.13226(9) 0.0219(5) Uani 1 1 d . . .
C13 C 0.89175(14) 0.03170(17) 0.09859(10) 0.0229(5) Uani 1 1 d . . .
C14 C 0.96294(15) -0.00603(17) 0.07429(10) 0.0243(5) Uani 1 1 d . . .
H14 H 0.9583 -0.0573 0.0507 0.029 Uiso 1 1 calc R . .
C15 C 1.04101(14) 0.03214(17) 0.08497(10) 0.0229(5) Uani 1 1 d . . .
C16 C 1.04943(14) 0.11111(16) 0.11880(9) 0.0204(5) Uani 1 1 d . . .
C17 C 1.13564(14) 0.15156(16) 0.13025(9) 0.0213(5) Uani 1 1 d . . .
H17 H 1.1707 0.1353 0.0979 0.026 Uiso 1 1 calc R . .
C18 C 1.13454(16) 0.25805(17) 0.13352(11) 0.0273(5) Uani 1 1 d . . .
H18A H 1.1902 0.2804 0.1405 0.041 Uiso 1 1 calc R . .
H18B H 1.0983 0.2773 0.1636 0.041 Uiso 1 1 calc R . .
H18C H 1.1144 0.2830 0.0986 0.041 Uiso 1 1 calc R . .
O19 O 0.81478(10) -0.00815(13) 0.08954(8) 0.0294(4) Uani 1 1 d . . .
H19 H 0.8210 -0.0622 0.0796 0.044 Uiso 1 1 calc R . .
O20 O 1.11136(10) -0.00649(12) 0.06151(8) 0.0281(4) Uani 1 1 d . . .
H20 H 1.1029 -0.0617 0.0551 0.042 Uiso 1 1 calc R . .
C2 C 0.82352(14) 0.10705(17) 0.31813(10) 0.0217(5) Uani 1 1 d . . .
C31 C 1.13157(14) -0.62099(18) -0.04486(10) 0.0254(5) Uani 1 1 d . . .
C32 C 1.09753(16) -0.66669(19) -0.09102(11) 0.0291(6) Uani 1 1 d . . .
H32 H 1.0642 -0.6344 -0.1164 0.035 Uiso 1 1 calc R . .
C33 C 1.11328(16) -0.7602(2) -0.09916(11) 0.0318(6) Uani 1 1 d . . .
H33 H 1.0894 -0.7893 -0.1302 0.038 Uiso 1 1 calc R . .
C35 C 1.19582(16) -0.76621(18) -0.02117(11) 0.0293(6) Uani 1 1 d . . .
H35 H 1.2302 -0.7999 0.0029 0.035 Uiso 1 1 calc R . .
N34 N 1.16102(13) -0.81078(15) -0.06474(9) 0.0291(5) Uani 1 1 d . . .
C36 C 1.18359(15) -0.67319(18) -0.00996(11) 0.0270(5) Uani 1 1 d . . .
H36 H 1.2099 -0.6455 0.0207 0.032 Uiso 1 1 calc R . .
C37 C 1.11292(15) -0.52295(18) -0.03444(11) 0.0277(5) Uani 1 1 d . . .
H37 H 1.0922 -0.4884 -0.0644 0.033 Uiso 1 1 calc R . .
C38 C 1.12314(15) -0.47909(18) 0.01430(11) 0.0270(5) Uani 1 1 d . . .
H38 H 1.1422 -0.5141 0.0446 0.032 Uiso 1 1 calc R . .
C39 C 1.10692(14) -0.38020(18) 0.02446(10) 0.0250(5) Uani 1 1 d . . .
C40 C 1.13096(16) -0.34025(19) 0.07557(10) 0.0287(5) Uani 1 1 d . . .
H40 H 1.1526 -0.3772 0.1041 0.034 Uiso 1 1 calc R . .
C41 C 1.12242(16) -0.24600(19) 0.08350(11) 0.0302(6) Uani 1 1 d . . .
H41 H 1.1392 -0.2209 0.1177 0.036 Uiso 1 1 calc R . .
N42 N 1.09126(13) -0.18863(15) 0.04456(9) 0.0293(5) Uani 1 1 d . . .
C43 C 1.06528(17) -0.22721(19) -0.00372(10) 0.0300(6) Uani 1 1 d . . .
H43 H 1.0418 -0.1887 -0.0309 0.036 Uiso 1 1 calc R . .
C44 C 1.07148(16) -0.32044(18) -0.01528(10) 0.0278(5) Uani 1 1 d . . .
H44 H 1.0522 -0.3437 -0.0494 0.033 Uiso 1 1 calc R . .
O61 O 0.0481(3) 0.4223(4) 0.3508(2) 0.0589(13) Uani 0.50 1 d P . .
H61 H 0.0942 0.4431 0.3424 0.088 Uiso 0.50 1 calc PR . .
C62 C -0.0130(4) 0.4580(5) 0.3132(3) 0.0500(16) Uani 0.50 1 d P . .
H62A H -0.0077 0.5250 0.3107 0.060 Uiso 0.50 1 calc PR . .
H62B H -0.0685 0.4436 0.3271 0.060 Uiso 0.50 1 calc PR . .
C63 C 0.0000 0.4112(4) 0.2500 0.0718(17) Uani 1 2 d S . .
H63A H -0.0406 0.4366 0.2245 0.108 Uiso 0.50 1 calc PR . .
H63B H -0.0072 0.3452 0.2524 0.108 Uiso 0.50 1 calc PR . .
H63C H 0.0553 0.4249 0.2365 0.108 Uiso 0.50 1 calc PR . .
C71 C 0.0174(5) 0.8672(4) 0.2496(7) 0.057(3) Uani 0.50 1 d PD . .
C72 C -0.0428(4) 0.8044(4) 0.2605(3) 0.0420(14) Uani 0.50 1 d PD . .
H72 H -0.0974 0.8246 0.2664 0.050 Uiso 0.50 1 calc PR . .
C73 C -0.0252(3) 0.7103(5) 0.2631(3) 0.0478(18) Uani 0.50 1 d PD . .
C74 C 0.0574(4) 0.6830(5) 0.2557(3) 0.0539(18) Uani 0.50 1 d PD . .
H74 H 0.0717 0.6207 0.2596 0.065 Uiso 0.50 1 calc PR . .
C75 C 0.1193(4) 0.7477(5) 0.2425(3) 0.059(2) Uani 0.50 1 d PD . .
H75 H 0.1737 0.7282 0.2350 0.071 Uiso 0.50 1 calc PR . .
C76 C 0.0992(4) 0.8411(5) 0.2407(3) 0.0531(19) Uani 0.50 1 d PD . .
H76 H 0.1402 0.8854 0.2337 0.064 Uiso 0.50 1 calc PR . .
C77 C 0.0000 0.9707(3) 0.2500 0.0699(16) Uani 1 2 d SD . .
H77A H -0.0593 0.9811 0.2479 0.105 Uiso 0.50 1 calc PR . .
H77B H 0.0268 0.9993 0.2182 0.105 Uiso 0.50 1 calc PR . .
H77C H 0.0215 0.9974 0.2841 0.105 Uiso 0.50 1 calc PR . .
C78 C -0.0928(5) 0.6407(7) 0.2758(4) 0.082(3) Uani 0.50 1 d PD . .
H78A H -0.1056 0.6061 0.2424 0.122 Uiso 0.50 1 calc PR . .
H78B H -0.1421 0.6727 0.2884 0.122 Uiso 0.50 1 calc PR . .
H78C H -0.0740 0.5991 0.3047 0.122 Uiso 0.50 1 calc PR . .

loop_
_atom_site_aniso_label
_atom_site_aniso_U_11
_atom_site_aniso_U_22
_atom_site_aniso_U_33
_atom_site_aniso_U_23
_atom_site_aniso_U_13
_atom_site_aniso_U_12
C1 0.0140(10) 0.0238(11) 0.0246(12) -0.0025(9) 0.0008(8) 0.0022(9)
C3 0.0214(12) 0.0386(15) 0.0253(12) -0.0015(10) 0.0047(9) -0.0040(10)
C4 0.0316(14) 0.0512(18) 0.0338(15) -0.0065(13) 0.0048(11) -0.0209(13)
C5 0.0241(12) 0.0527(18) 0.0269(13) -0.0102(12) 0.0016(10) -0.0130(12)
C6 0.0162(11) 0.0331(13) 0.0241(12) -0.0042(10) 0.0013(9) 0.0026(9)
C7 0.0171(11) 0.0368(14) 0.0215(12) -0.0041(10) -0.0027(9) 0.0049(10)
C8 0.0289(13) 0.0398(15) 0.0253(13) 0.0009(11) -0.0018(10) 0.0140(11)
O9 0.0289(10) 0.0440(11) 0.0282(10) 0.0021(8) 0.0045(7) -0.0117(8)
O10 0.0407(12) 0.0806(16) 0.0291(11) -0.0142(11) 0.0025(9) -0.0346(12)
C11 0.0212(11) 0.0232(11) 0.0173(10) 0.0015(9) -0.0006(8) 0.0015(9)
C12 0.0209(11) 0.0283(12) 0.0166(11) 0.0005(9) -0.0015(8) 0.0043(9)
C13 0.0202(11) 0.0297(13) 0.0190(11) -0.0005(9) -0.0026(9) -0.0010(9)
C14 0.0274(12) 0.0255(12) 0.0201(11) -0.0057(9) 0.0002(9) -0.0007(10)
C15 0.0219(11) 0.0256(12) 0.0212(11) 0.0016(9) 0.0028(9) 0.0027(9)
C16 0.0195(11) 0.0241(12) 0.0175(10) 0.0032(9) -0.0003(8) 0.0001(9)
C17 0.0187(11) 0.0268(12) 0.0185(11) 0.0020(9) 0.0032(8) -0.0017(9)
C18 0.0291(13) 0.0256(12) 0.0272(13) 0.0053(10) 0.0035(10) -0.0045(10)
O19 0.0211(8) 0.0345(10) 0.0327(10) -0.0116(8) -0.0033(7) -0.0020(7)
O20 0.0234(9) 0.0302(9) 0.0306(9) -0.0085(8) 0.0056(7) 0.0025(7)
C2 0.0150(10) 0.0286(12) 0.0216(11) -0.0027(9) 0.0017(8) 0.0017(9)
C31 0.0168(11) 0.0327(13) 0.0267(12) 0.0026(10) 0.0026(9) -0.0034(10)
C32 0.0233(12) 0.0387(14) 0.0253(12) 0.0017(11) -0.0021(10) -0.0008(10)
C33 0.0268(13) 0.0397(15) 0.0289(13) -0.0046(11) 0.0004(10) -0.0071(11)
C35 0.0253(12) 0.0331(14) 0.0295(13) 0.0028(11) -0.0010(10) 0.0005(10)
N34 0.0241(10) 0.0324(11) 0.0308(11) -0.0004(9) 0.0036(9) -0.0046(9)
C36 0.0219(11) 0.0322(13) 0.0270(13) -0.0014(10) -0.0022(9) -0.0025(10)
C37 0.0224(12) 0.0336(14) 0.0272(13) 0.0046(10) -0.0008(9) 0.0012(10)
C38 0.0217(11) 0.0313(14) 0.0281(13) 0.0040(10) -0.0005(10) -0.0002(10)
C39 0.0189(11) 0.0312(13) 0.0249(12) 0.0033(10) 0.0031(9) -0.0012(9)
C40 0.0232(12) 0.0382(14) 0.0246(12) 0.0029(10) -0.0021(10) 0.0056(10)
C41 0.0244(12) 0.0408(15) 0.0253(13) -0.0030(11) -0.0025(10) 0.0044(11)
N42 0.0252(10) 0.0334(12) 0.0292(11) -0.0013(9) 0.0040(9) 0.0032(9)
C43 0.0340(14) 0.0335(14) 0.0226(12) 0.0049(10) 0.0011(10) 0.0036(11)
C44 0.0306(13) 0.0321(13) 0.0209(12) 0.0019(10) 0.0001(10) 0.0006(11)
O61 0.054(3) 0.069(3) 0.053(3) 0.008(2) -0.009(2) -0.006(3)
C62 0.051(4) 0.047(4) 0.051(4) 0.002(3) -0.010(3) -0.001(3)
C63 0.084(4) 0.054(3) 0.077(4) 0.000 -0.037(3) 0.000
C71 0.097(11) 0.051(3) 0.025(3) 0.003(5) -0.005(7) 0.008(4)
C72 0.036(3) 0.051(4) 0.039(3) -0.004(3) -0.004(3) 0.005(3)
C73 0.033(4) 0.070(5) 0.041(4) -0.019(3) 0.007(3) -0.022(3)
C74 0.063(5) 0.044(4) 0.055(5) 0.004(3) 0.007(4) 0.024(4)
C75 0.024(3) 0.116(7) 0.038(3) 0.003(4) 0.002(3) 0.025(4)
C76 0.041(4) 0.086(6) 0.032(3) 0.007(3) -0.005(3) -0.032(4)
C77 0.077(4) 0.050(3) 0.083(4) 0.000 0.019(3) 0.000
C78 0.069(6) 0.110(8) 0.065(5) -0.024(5) 0.014(4) -0.034(6)

loop_
_atom_type_symbol
_atom_type_description
_atom_type_scat_dispersion_real
_atom_type_scat_dispersion_imag
_atom_type_scat_source
C C 0.0033 0.0016 'International Tables Vol C Tables 4.2.6.8 and 6.1.1.4'
H H 0.0000 0.0000 'International Tables Vol C Tables 4.2.6.8 and 6.1.1.4'
N N 0.0061 0.0033 'International Tables Vol C Tables 4.2.6.8 and 6.1.1.4'
O O 0.0106 0.0060 'International Tables Vol C Tables 4.2.6.8 and 6.1.1.4'

loop_
_geom_angle_atom_site_label_1
_geom_angle_atom_site_label_2
_geom_angle_atom_site_label_3
_geom_angle
_geom_angle_site_symmetry_1
_geom_angle_site_symmetry_3
_geom_angle_publ_flag
C2 C1 C6 124.3(2) . . ?
O9 C3 C4 116.3(2) . . ?
O9 C3 C2 123.3(2) . . ?
C4 C3 C2 120.4(2) . . ?
C5 C4 C3 120.8(3) . . ?
O10 C5 C4 116.7(2) . . ?
O10 C5 C6 122.4(2) . . ?
C4 C5 C6 120.9(2) . . ?
C5 C6 C1 116.6(2) . . ?
C5 C6 C7 122.3(2) . . ?
C1 C6 C7 121.0(2) . . ?
C6 C7 C12 110.62(19) . . ?
C6 C7 C8 112.4(2) . . ?
C12 C7 C8 113.0(2) . . ?
C16 C11 C12 123.7(2) . . ?
C11 C12 C13 117.2(2) . . ?
C11 C12 C7 122.8(2) . . ?
C13 C12 C7 120.0(2) . . ?
O19 C13 C14 120.4(2) . . ?
O19 C13 C12 118.9(2) . . ?
C14 C13 C12 120.7(2) . . ?
C13 C14 C15 120.4(2) . . ?
O20 C15 C14 120.1(2) . . ?
O20 C15 C16 118.9(2) . . ?
C14 C15 C16 120.9(2) . . ?
C11 C16 C15 116.9(2) . . ?
C11 C16 C17 123.0(2) . . ?
C15 C16 C17 120.1(2) . . ?
C16 C17 C2 111.69(18) . 3_755 ?
C16 C17 C18 112.4(2) . . ?
C2 C17 C18 112.48(19) 3_755 . ?
C1 C2 C3 116.9(2) . . ?
C1 C2 C17 120.9(2) . 3_755 ?
C3 C2 C17 122.2(2) . 3_755 ?
C32 C31 C36 116.6(2) . . ?
C32 C31 C37 120.7(2) . . ?
C36 C31 C37 122.7(2) . . ?
C33 C32 C31 120.0(2) . . ?
N34 C33 C32 123.3(2) . . ?
N34 C35 C36 123.8(2) . . ?
C33 N34 C35 116.7(2) . . ?
C35 C36 C31 119.5(2) . . ?
C38 C37 C31 125.5(2) . . ?
C37 C38 C39 125.6(2) . . ?
C44 C39 C40 116.4(2) . . ?
C44 C39 C38 123.9(2) . . ?
C40 C39 C38 119.6(2) . . ?
C41 C40 C39 119.8(2) . . ?
N42 C41 C40 123.5(2) . . ?
C41 N42 C43 116.9(2) . . ?
N42 C43 C44 123.6(2) . . ?
C43 C44 C39 119.7(2) . . ?
O61 C62 C63 109.7(5) . . ?
C72 C71 C76 121.7(6) . . ?
C72 C71 C77 121.9(6) . . ?
C76 C71 C77 116.4(6) . . ?
C71 C72 C73 121.4(6) . . ?
C72 C73 C74 117.7(5) . . ?
C72 C73 C78 120.9(6) . . ?
C74 C73 C78 121.4(7) . . ?
C73 C74 C75 120.9(6) . . ?
C76 C75 C74 119.4(6) . . ?
C71 C76 C75 118.8(6) . . ?

loop_
_geom_bond_atom_site_label_1
_geom_bond_atom_site_label_2
_geom_bond_distance
_geom_bond_site_symmetry_2
_geom_bond_publ_flag
C1 C2 1.392(3) . ?
C1 C6 1.395(3) . ?
C3 O9 1.372(3) . ?
C3 C4 1.389(4) . ?
C3 C2 1.395(3) . ?
C4 C5 1.386(4) . ?
C5 O10 1.376(3) . ?
C5 C6 1.392(4) . ?
C6 C7 1.522(3) . ?
C7 C12 1.527(3) . ?
C7 C8 1.531(4) . ?
C11 C16 1.394(3) . ?
C11 C12 1.395(3) . ?
C12 C13 1.397(3) . ?
C13 O19 1.374(3) . ?
C13 C14 1.387(3) . ?
C14 C15 1.387(3) . ?
C15 O20 1.373(3) . ?
C15 C16 1.399(3) . ?
C16 C17 1.520(3) . ?
C17 C2 1.530(3) 3_755 ?
C17 C18 1.535(3) . ?
C2 C17 1.530(3) 3_755 ?
C31 C32 1.390(4) . ?
C31 C36 1.394(3) . ?
C31 C37 1.464(4) . ?
C32 C33 1.383(4) . ?
C33 N34 1.335(4) . ?
C35 N34 1.339(3) . ?
C35 C36 1.379(4) . ?
C37 C38 1.329(4) . ?
C38 C39 1.467(4) . ?
C39 C44 1.397(3) . ?
C39 C40 1.398(4) . ?
C40 C41 1.377(4) . ?
C41 N42 1.337(3) . ?
N42 C43 1.341(3) . ?
C43 C44 1.374(4) . ?
O61 C62 1.420(8) . ?
C62 C63 1.659(7) . ?
C71 C72 1.345(7) . ?
C71 C76 1.377(8) . ?
C71 C77 1.516(7) . ?
C72 C73 1.386(7) . ?
C73 C74 1.389(7) . ?
C73 C78 1.504(7) . ?
C74 C75 1.395(7) . ?
C75 C76 1.383(7) . ?
